data_7058348
loop_
_publ_author_name
'Malan, Frederick P.'
'Singleton, Eric'
'van Rooyen, Petrus H.'
'Landman, Maril\'e'

_publ_section_title
;
 Tandem transfer hydrogenation--epoxidation of ketone substrates catalysed
 by alkene-tethered Ru(ii)--NHC complexes
;
_journal_issue 22
_journal_name_full 'New Journal of Chemistry'
_journal_page_first 8472
_journal_paper_doi 10.1039/C9NJ01220F
_journal_volume 43
_journal_year 2019
_chemical_formula_sum 'C34 H36 F6 N2 P2 Ru'
_chemical_formula_weight 749.66
_space_group_crystal_system monoclinic
_space_group_IT_number 15
_space_group_name_Hall '-C 2yc'
_space_group_name_H-M_alt 'C 1 2/c 1'
_symmetry_space_group_name_Hall '-C 2yc'
_symmetry_space_group_name_H-M 'C 1 2/c 1'
_atom_sites_solution_hydrogens geom
_audit_creation_method SHELXL-2013
_audit_update_record
;
2019-03-06 deposited with the CCDC.    2019-05-01 downloaded from the CCDC.
;
_cell_angle_alpha 90
_cell_angle_beta 99.842(2)
_cell_angle_gamma 90
_cell_formula_units_Z 8
_cell_length_a 18.0319(9)
_cell_length_b 13.2824(6)
_cell_length_c 29.0663(14)
_cell_measurement_reflns_used 9977
_cell_measurement_temperature 150(2)
_cell_measurement_theta_max 26.40
_cell_measurement_theta_min 2.50
_cell_volume 6859.1(6)
_computing_structure_refinement 'SHELXL-2013 (Sheldrick, 2013)'
_diffrn_ambient_temperature 150(2)
_diffrn_measured_fraction_theta_full 0.999
_diffrn_measured_fraction_theta_max 0.997
_diffrn_measurement_device_type 'Bruker APEX-II CCD'
_diffrn_measurement_method '\f and \w scans'
_diffrn_radiation_type MoK\a
_diffrn_radiation_wavelength 0.71073
_diffrn_reflns_av_R_equivalents 0.0411
_diffrn_reflns_av_unetI/netI 0.0164
_diffrn_reflns_Laue_measured_fraction_full 0.999
_diffrn_reflns_Laue_measured_fraction_max 0.997
_diffrn_reflns_limit_h_max 22
_diffrn_reflns_limit_h_min -22
_diffrn_reflns_limit_k_max 16
_diffrn_reflns_limit_k_min -16
_diffrn_reflns_limit_l_max 36
_diffrn_reflns_limit_l_min -36
_diffrn_reflns_number 137067
_diffrn_reflns_point_group_measured_fraction_full 0.999
_diffrn_reflns_point_group_measured_fraction_max 0.997
_diffrn_reflns_theta_full 25.242
_diffrn_reflns_theta_max 26.456
_diffrn_reflns_theta_min 2.265
_exptl_absorpt_coefficient_mu 0.609
_exptl_absorpt_correction_T_max 0.7454
_exptl_absorpt_correction_T_min 0.7016
_exptl_absorpt_correction_type multi-scan
_exptl_absorpt_process_details
;
SADABS-2014/5 (Bruker,2014/5) was used for absorption correction.
wR2(int) was 0.1090 before and 0.0427 after correction.
The Ratio of minimum to maximum transmission is 0.9412.
The \l/2 correction factor is Not present.
;
_exptl_crystal_colour yellow
_exptl_crystal_density_diffrn 1.452
_exptl_crystal_description block
_exptl_crystal_F_000 3056
_exptl_crystal_size_max 0.213
_exptl_crystal_size_mid 0.191
_exptl_crystal_size_min 0.098
_refine_diff_density_max 0.733
_refine_diff_density_min -0.804
_refine_diff_density_rms 0.065
_refine_ls_extinction_method none
_refine_ls_goodness_of_fit_ref 1.132
_refine_ls_hydrogen_treatment constr
_refine_ls_matrix_type full
_refine_ls_number_parameters 408
_refine_ls_number_reflns 7046
_refine_ls_number_restraints 0
_refine_ls_restrained_S_all 1.132
_refine_ls_R_factor_all 0.0390
_refine_ls_R_factor_gt 0.0351
_refine_ls_shift/su_max 0.001
_refine_ls_shift/su_mean 0.000
_refine_ls_structure_factor_coef Fsqd
_refine_ls_weighting_details 'w=1/[\s^2^(Fo^2^)+(0.0284P)^2^+22.5460P] where P=(Fo^2^+2Fc^2^)/3'
_refine_ls_weighting_scheme calc
_refine_ls_wR_factor_gt 0.0824
_refine_ls_wR_factor_ref 0.0842
_reflns_Friedel_coverage 0.000
_reflns_number_gt 6491
_reflns_number_total 7046
_reflns_threshold_expression 'I > 2\s(I)'
_cod_data_source_file c9nj01220f2.cif
_cod_data_source_block mo_fmr9_0m_sq
_cod_depositor_comments
;
The following automatic conversions were performed:

'_exptl_absorpt_correction_type' value 'Multi-scan' changed to
'multi-scan' according to
/home/data/users/saulius/crontab/automatic-downloads/rss-feeds/RSC/lib/dictionaries/cif_core.dic
dictionary named 'cif_core.dic' version 2.4.2 from 2011-04-26.

Automatic conversion script
Id: cif_fix_values 4973 2017-02-22 13:04:09Z antanas 

 Adding full bibliography for 7058342--7058349.cif.
;
_cod_database_code 7058348
_shelx_space_group_comment
;
The symmetry employed for this shelxl refinement is uniquely defined
by the following loop, which should always be used as a source of
symmetry information in preference to the above space-group names.
They are only intended as comments.
;
_shelx_estimated_absorpt_t_min 0.881
_shelx_estimated_absorpt_t_max 0.943
_shelxl_version_number 2013-3

loop_
_space_group_symop_operation_xyz
'x, y, z'
'-x, y, -z+1/2'
'x+1/2, y+1/2, z'
'-x+1/2, y+1/2, -z+1/2'
'-x, -y, -z'
'x, -y, z-1/2'
'-x+1/2, -y+1/2, -z'
'x+1/2, -y+1/2, z-1/2'

loop_
_atom_site_label
_atom_site_type_symbol
_atom_site_fract_x
_atom_site_fract_y
_atom_site_fract_z
_atom_site_U_iso_or_equiv
_atom_site_adp_type
_atom_site_occupancy
_atom_site_site_symmetry_order
_atom_site_calc_flag
_atom_site_refinement_flags_posn
_atom_site_refinement_flags_adp
Ru1 Ru 0.58873(2) 0.92060(2) 0.63572(2) 0.02199(7) Uani 1 1 d . .
C1 C 0.6605(2) 0.6668(3) 0.71702(12) 0.0503(9) Uani 1 1 d . .
H1 H 0.6952 0.6377 0.7417 0.060 Uiso 1 1 calc R U
N1 N 0.65956(14) 0.7657(2) 0.70187(8) 0.0367(6) Uani 1 1 d . .
N2 N 0.56796(14) 0.69069(18) 0.65847(9) 0.0357(5) Uani 1 1 d . .
C2 C 0.60330(15) 0.7812(2) 0.66520(9) 0.0274(5) Uani 1 1 d . .
C3 C 0.6032(2) 0.6203(3) 0.69032(12) 0.0500(9) Uani 1 1 d . .
H3 H 0.5890 0.5518 0.6926 0.060 Uiso 1 1 calc R U
C4 C 0.71484(18) 0.8446(3) 0.71421(10) 0.0441(8) Uani 1 1 d . .
H4A H 0.7585 0.8333 0.6983 0.053 Uiso 1 1 calc R U
H4B H 0.7330 0.8445 0.7483 0.053 Uiso 1 1 calc R U
C5 C 0.67771(16) 0.9449(2) 0.69911(10) 0.0344(6) Uani 1 1 d . .
C6 C 0.69829(16) 0.9960(2) 0.66127(10) 0.0353(6) Uani 1 1 d . .
H6A H 0.7425 0.9692 0.6492 0.042 Uiso 1 1 calc R U
H6B H 0.6973 1.0704 0.6627 0.042 Uiso 1 1 calc R U
C7 C 0.6529(2) 1.0016(3) 0.73927(11) 0.0497(9) Uani 1 1 d . .
H7A H 0.6336 1.0679 0.7284 0.075 Uiso 1 1 calc R U
H7B H 0.6960 1.0099 0.7646 0.075 Uiso 1 1 calc R U
H7C H 0.6133 0.9635 0.7507 0.075 Uiso 1 1 calc R U
C8 C 0.50449(18) 0.6662(2) 0.62208(11) 0.0411(7) Uani 1 1 d . .
H8A H 0.5131 0.5985 0.6097 0.049 Uiso 1 1 calc R U
H8B H 0.5037 0.7148 0.5962 0.049 Uiso 1 1 calc R U
C9 C 0.4287(2) 0.6667(3) 0.63650(13) 0.0527(9) Uani 1 1 d . .
C10 C 0.4178(3) 0.6861(4) 0.67943(16) 0.0787(14) Uani 1 1 d . .
H10A H 0.4595 0.7007 0.7032 0.094 Uiso 1 1 calc R U
H10B H 0.3683 0.6853 0.6865 0.094 Uiso 1 1 calc R U
C11 C 0.3652(2) 0.6459(4) 0.59720(17) 0.0723(12) Uani 1 1 d . .
H11A H 0.3678 0.6929 0.5715 0.108 Uiso 1 1 calc R U
H11B H 0.3171 0.6544 0.6082 0.108 Uiso 1 1 calc R U
H11C H 0.3692 0.5766 0.5862 0.108 Uiso 1 1 calc R U
C12 C 0.59576(14) 0.76658(18) 0.53714(8) 0.0229(5) Uani 1 1 d . .
C13 C 0.52684(16) 0.7957(2) 0.51098(9) 0.0308(6) Uani 1 1 d . .
H13 H 0.5091 0.8623 0.5141 0.037 Uiso 1 1 calc R U
C14 C 0.48386(18) 0.7298(3) 0.48058(10) 0.0401(7) Uani 1 1 d . .
H14 H 0.4373 0.7513 0.4629 0.048 Uiso 1 1 calc R U
C15 C 0.5089(2) 0.6325(3) 0.47594(11) 0.0457(8) Uani 1 1 d . .
H15 H 0.4793 0.5866 0.4555 0.055 Uiso 1 1 calc R U
C16 C 0.5771(2) 0.6026(2) 0.50118(12) 0.0441(8) Uani 1 1 d . .
H16 H 0.5944 0.5359 0.4979 0.053 Uiso 1 1 calc R U
C17 C 0.62079(16) 0.6690(2) 0.53136(10) 0.0319(6) Uani 1 1 d . .
H17 H 0.6681 0.6477 0.5481 0.038 Uiso 1 1 calc R U
C18 C 0.66967(13) 0.95309(18) 0.53434(8) 0.0211(5) Uani 1 1 d . .
C19 C 0.67368(15) 1.05529(19) 0.54538(9) 0.0266(5) Uani 1 1 d . .
H19 H 0.6621 1.0774 0.5744 0.032 Uiso 1 1 calc R U
C20 C 0.69457(16) 1.1253(2) 0.51425(10) 0.0324(6) Uani 1 1 d . .
H20 H 0.6973 1.1947 0.5222 0.039 Uiso 1 1 calc R U
C21 C 0.71124(16) 1.0939(2) 0.47200(10) 0.0314(6) Uani 1 1 d . .
H21 H 0.7257 1.1416 0.4508 0.038 Uiso 1 1 calc R U
C22 C 0.70681(16) 0.9923(2) 0.46046(9) 0.0303(6) Uani 1 1 d . .
H22 H 0.7183 0.9706 0.4313 0.036 Uiso 1 1 calc R U
C23 C 0.68579(15) 0.9226(2) 0.49119(9) 0.0267(5) Uani 1 1 d . .
H23 H 0.6823 0.8534 0.4828 0.032 Uiso 1 1 calc R U
C24 C 0.73970(14) 0.8001(2) 0.59615(8) 0.0263(5) Uani 1 1 d . .
C25 C 0.80583(16) 0.8478(2) 0.58958(10) 0.0359(6) Uani 1 1 d . .
H25 H 0.8035 0.9077 0.5715 0.043 Uiso 1 1 calc R U
C26 C 0.87528(18) 0.8081(3) 0.60948(12) 0.0526(9) Uani 1 1 d . .
H26 H 0.9202 0.8414 0.6052 0.063 Uiso 1 1 calc R U
C27 C 0.8795(2) 0.7209(3) 0.63523(12) 0.0621(12) Uani 1 1 d . .
H27 H 0.9271 0.6946 0.6490 0.075 Uiso 1 1 calc R U
C28 C 0.8146(2) 0.6716(3) 0.64101(11) 0.0538(10) Uani 1 1 d . .
H28 H 0.8177 0.6106 0.6583 0.065 Uiso 1 1 calc R U
C29 C 0.74452(18) 0.7102(2) 0.62181(9) 0.0360(7) Uani 1 1 d . .
H29 H 0.7000 0.6758 0.6260 0.043 Uiso 1 1 calc R U
C30 C 0.46971(17) 0.9339(3) 0.64850(12) 0.0425(8) Uani 1 1 d . .
H30 H 0.4444 0.8873 0.6680 0.051 Uiso 1 1 calc R U
C31 C 0.47005(16) 0.9239(2) 0.60014(11) 0.0387(7) Uani 1 1 d . .
H31 H 0.4438 0.8705 0.5792 0.046 Uiso 1 1 calc R U
C32 C 0.50675(16) 1.0100(2) 0.58583(11) 0.0395(7) Uani 1 1 d . .
H32 H 0.5117 1.0268 0.5530 0.047 Uiso 1 1 calc R U
C33 C 0.53042(18) 1.0704(2) 0.62475(13) 0.0463(8) Uani 1 1 d . .
H33 H 0.5555 1.1375 0.6248 0.056 Uiso 1 1 calc R U
C34 C 0.50742(18) 1.0228(3) 0.66379(12) 0.0462(8) Uani 1 1 d . .
H34 H 0.5140 1.0506 0.6962 0.055 Uiso 1 1 calc R U
P1 P 0.64819(3) 0.85967(5) 0.57677(2) 0.01941(13) Uani 1 1 d . .
P2 P 0.67590(5) 0.34656(6) 0.64314(3) 0.04051(19) Uani 1 1 d . .
F1 F 0.76362(15) 0.3683(3) 0.64508(11) 0.0947(9) Uani 1 1 d . .
F2 F 0.58976(14) 0.3248(3) 0.64008(9) 0.0905(9) Uani 1 1 d . .
F3 F 0.67557(16) 0.41499(16) 0.68782(7) 0.0731(8) Uani 1 1 d . .
F4 F 0.65789(19) 0.4391(2) 0.60935(9) 0.0937(9) Uani 1 1 d . .
F5 F 0.67669(14) 0.2755(2) 0.59927(8) 0.0755(7) Uani 1 1 d . .
F6 F 0.69841(18) 0.25405(17) 0.67684(9) 0.0872(9) Uani 1 1 d . .

loop_
_atom_site_aniso_label
_atom_site_aniso_U_11
_atom_site_aniso_U_22
_atom_site_aniso_U_33
_atom_site_aniso_U_23
_atom_site_aniso_U_13
_atom_site_aniso_U_12
Ru1 0.02344(11) 0.02157(11) 0.02102(10) 0.00016(8) 0.00398(7) 0.00900(8)
C1 0.064(2) 0.051(2) 0.0387(17) 0.0234(15) 0.0163(16) 0.0319(18)
N1 0.0438(14) 0.0428(14) 0.0236(11) 0.0058(10) 0.0060(10) 0.0229(12)
N2 0.0443(14) 0.0287(12) 0.0367(13) 0.0103(10) 0.0144(11) 0.0079(11)
C2 0.0328(14) 0.0289(14) 0.0218(12) 0.0039(10) 0.0084(10) 0.0113(11)
C3 0.066(2) 0.0360(17) 0.053(2) 0.0235(16) 0.0270(18) 0.0204(17)
C4 0.0422(17) 0.057(2) 0.0278(14) -0.0071(14) -0.0091(12) 0.0190(15)
C5 0.0351(15) 0.0392(16) 0.0262(13) -0.0128(12) -0.0025(11) 0.0096(12)
C6 0.0287(14) 0.0393(16) 0.0359(15) -0.0133(13) 0.0003(11) -0.0007(12)
C7 0.057(2) 0.058(2) 0.0327(16) -0.0185(15) 0.0040(14) 0.0145(17)
C8 0.0508(19) 0.0328(16) 0.0427(17) 0.0017(13) 0.0161(14) -0.0093(14)
C9 0.052(2) 0.050(2) 0.061(2) 0.0144(17) 0.0199(17) -0.0117(17)
C10 0.056(2) 0.117(4) 0.070(3) 0.024(3) 0.032(2) -0.003(3)
C11 0.053(2) 0.071(3) 0.092(3) 0.001(2) 0.011(2) -0.024(2)
C12 0.0291(13) 0.0216(12) 0.0187(11) 0.0007(9) 0.0061(9) -0.0018(10)
C13 0.0363(15) 0.0293(14) 0.0254(13) 0.0017(11) 0.0014(11) -0.0006(12)
C14 0.0378(16) 0.0500(19) 0.0303(14) -0.0010(13) 0.0000(12) -0.0101(14)
C15 0.052(2) 0.0462(19) 0.0396(17) -0.0139(14) 0.0098(14) -0.0227(16)
C16 0.056(2) 0.0288(16) 0.0505(19) -0.0138(14) 0.0173(16) -0.0086(14)
C17 0.0355(15) 0.0261(14) 0.0357(15) -0.0046(11) 0.0110(12) -0.0002(11)
C18 0.0183(11) 0.0187(11) 0.0258(12) 0.0012(9) 0.0023(9) 0.0035(9)
C19 0.0289(13) 0.0214(12) 0.0306(13) -0.0034(10) 0.0085(10) 0.0001(10)
C20 0.0395(16) 0.0184(13) 0.0410(15) -0.0021(11) 0.0115(12) -0.0038(11)
C21 0.0328(14) 0.0277(14) 0.0352(14) 0.0066(11) 0.0106(11) -0.0008(11)
C22 0.0365(15) 0.0294(14) 0.0264(13) 0.0016(11) 0.0096(11) 0.0042(12)
C23 0.0322(13) 0.0207(12) 0.0273(13) -0.0012(10) 0.0059(10) 0.0046(10)
C24 0.0289(13) 0.0281(13) 0.0213(12) -0.0033(10) 0.0025(10) 0.0136(11)
C25 0.0296(14) 0.0455(17) 0.0318(14) -0.0036(13) 0.0026(11) 0.0121(13)
C26 0.0303(16) 0.083(3) 0.0434(18) -0.0063(18) 0.0024(13) 0.0213(17)
C27 0.052(2) 0.094(3) 0.0375(18) -0.0055(19) -0.0006(15) 0.054(2)
C28 0.076(3) 0.056(2) 0.0287(15) 0.0036(14) 0.0070(15) 0.048(2)
C29 0.0521(18) 0.0316(15) 0.0252(13) 0.0011(11) 0.0090(12) 0.0231(13)
C30 0.0305(15) 0.0505(19) 0.0505(18) 0.0163(15) 0.0182(13) 0.0185(14)
C31 0.0228(13) 0.0459(18) 0.0455(17) 0.0040(14) 0.0000(12) 0.0133(13)
C32 0.0315(15) 0.0454(18) 0.0430(17) 0.0194(14) 0.0101(12) 0.0231(13)
C33 0.0404(17) 0.0271(15) 0.074(2) 0.0025(15) 0.0184(16) 0.0210(13)
C34 0.0392(17) 0.056(2) 0.0456(18) -0.0079(15) 0.0132(14) 0.0296(16)
P1 0.0214(3) 0.0168(3) 0.0196(3) 0.0001(2) 0.0025(2) 0.0054(2)
P2 0.0513(5) 0.0342(4) 0.0317(4) -0.0101(3) -0.0051(3) 0.0036(4)
F1 0.0609(16) 0.116(2) 0.100(2) -0.0261(18) -0.0062(14) -0.0154(16)
F2 0.0599(15) 0.148(3) 0.0655(16) -0.0202(17) 0.0149(12) -0.0163(16)
F3 0.115(2) 0.0492(12) 0.0449(12) -0.0212(10) -0.0156(12) 0.0330(13)
F4 0.133(3) 0.0752(18) 0.0647(16) 0.0259(14) -0.0069(16) 0.0097(17)
F5 0.0801(16) 0.0917(18) 0.0522(13) -0.0417(13) 0.0041(11) -0.0023(14)
F6 0.149(3) 0.0363(12) 0.0654(15) -0.0006(11) -0.0117(16) 0.0219(14)

loop_
_atom_type_symbol
_atom_type_description
_atom_type_scat_dispersion_real
_atom_type_scat_dispersion_imag
_atom_type_scat_source
C C 0.0033 0.0016 'International Tables Vol C Tables 4.2.6.8 and 6.1.1.4'
H H 0.0000 0.0000 'International Tables Vol C Tables 4.2.6.8 and 6.1.1.4'
N N 0.0061 0.0033 'International Tables Vol C Tables 4.2.6.8 and 6.1.1.4'
F F 0.0171 0.0103 'International Tables Vol C Tables 4.2.6.8 and 6.1.1.4'
P P 0.1023 0.0942 'International Tables Vol C Tables 4.2.6.8 and 6.1.1.4'
Ru Ru -1.2594 0.8363 'International Tables Vol C Tables 4.2.6.8 and 6.1.1.4'

loop_
_geom_angle_atom_site_label_1
_geom_angle_atom_site_label_2
_geom_angle_atom_site_label_3
_geom_angle
C2 Ru1 C31 105.04(12)
C2 Ru1 C6 103.00(11)
C31 Ru1 C6 151.57(12)
C2 Ru1 C32 141.37(12)
C31 Ru1 C32 37.26(12)
C6 Ru1 C32 115.45(12)
C2 Ru1 C30 93.43(11)
C31 Ru1 C30 36.93(12)
C6 Ru1 C30 136.72(12)
C32 Ru1 C30 61.29(11)
C2 Ru1 C33 152.54(12)
C31 Ru1 C33 61.59(13)
C6 Ru1 C33 90.93(12)
C32 Ru1 C33 36.26(13)
C30 Ru1 C33 61.12(12)
C2 Ru1 C5 76.32(11)
C31 Ru1 C5 151.31(11)
C6 Ru1 C5 36.32(11)
C32 Ru1 C5 139.23(12)
C30 Ru1 C5 114.89(12)
C33 Ru1 C5 103.88(12)
C2 Ru1 C34 116.14(12)
C31 Ru1 C34 61.28(12)
C6 Ru1 C34 101.75(12)
C32 Ru1 C34 60.90(12)
C30 Ru1 C34 36.20(13)
C33 Ru1 C34 36.83(13)
C5 Ru1 C34 91.95(11)
C2 Ru1 P1 87.19(7)
C31 Ru1 P1 101.20(8)
C6 Ru1 P1 84.68(8)
C32 Ru1 P1 92.54(8)
C30 Ru1 P1 136.51(9)
C33 Ru1 P1 117.96(9)
C5 Ru1 P1 107.48(7)
C34 Ru1 P1 153.01(9)
C3 C1 N1 106.8(3)
C3 C1 H1 126.6
N1 C1 H1 126.6
C2 N1 C1 111.1(3)
C2 N1 C4 118.4(2)
C1 N1 C4 129.6(3)
C2 N2 C3 110.4(3)
C2 N2 C8 126.4(2)
C3 N2 C8 123.1(3)
N1 C2 N2 104.4(2)
N1 C2 Ru1 119.6(2)
N2 C2 Ru1 136.0(2)
C1 C3 N2 107.2(3)
C1 C3 H3 126.4
N2 C3 H3 126.4
N1 C4 C5 108.2(2)
N1 C4 H4A 110.1
C5 C4 H4A 110.1
N1 C4 H4B 110.1
C5 C4 H4B 110.1
H4A C4 H4B 108.4
C6 C5 C7 121.2(3)
C6 C5 C4 119.3(3)
C7 C5 C4 112.6(3)
C6 C5 Ru1 70.90(15)
C7 C5 Ru1 116.0(2)
C4 C5 Ru1 109.12(18)
C5 C6 Ru1 72.78(17)
C5 C6 H6A 116.3
Ru1 C6 H6A 116.3
C5 C6 H6B 116.3
Ru1 C6 H6B 116.3
H6A C6 H6B 113.3
C5 C7 H7A 109.5
C5 C7 H7B 109.5
H7A C7 H7B 109.5
C5 C7 H7C 109.5
H7A C7 H7C 109.5
H7B C7 H7C 109.5
N2 C8 C9 115.9(3)
N2 C8 H8A 108.3
C9 C8 H8A 108.3
N2 C8 H8B 108.3
C9 C8 H8B 108.3
H8A C8 H8B 107.4
C10 C9 C8 123.8(4)
C10 C9 C11 122.6(4)
C8 C9 C11 113.6(3)
C9 C10 H10A 120.0
C9 C10 H10B 120.0
H10A C10 H10B 120.0
C9 C11 H11A 109.5
C9 C11 H11B 109.5
H11A C11 H11B 109.5
C9 C11 H11C 109.5
H11A C11 H11C 109.5
H11B C11 H11C 109.5
C17 C12 C13 118.0(2)
C17 C12 P1 124.0(2)
C13 C12 P1 118.0(2)
C14 C13 C12 121.4(3)
C14 C13 H13 119.3
C12 C13 H13 119.3
C13 C14 C15 119.8(3)
C13 C14 H14 120.1
C15 C14 H14 120.1
C16 C15 C14 119.6(3)
C16 C15 H15 120.2
C14 C15 H15 120.2
C15 C16 C17 120.7(3)
C15 C16 H16 119.6
C17 C16 H16 119.6
C16 C17 C12 120.4(3)
C16 C17 H17 119.8
C12 C17 H17 119.8
C19 C18 C23 118.6(2)
C19 C18 P1 120.78(19)
C23 C18 P1 120.51(19)
C20 C19 C18 120.6(2)
C20 C19 H19 119.7
C18 C19 H19 119.7
C21 C20 C19 120.1(2)
C21 C20 H20 119.9
C19 C20 H20 119.9
C20 C21 C22 119.8(3)
C20 C21 H21 120.1
C22 C21 H21 120.1
C23 C22 C21 120.3(2)
C23 C22 H22 119.8
C21 C22 H22 119.8
C22 C23 C18 120.5(2)
C22 C23 H23 119.7
C18 C23 H23 119.7
C25 C24 C29 119.0(3)
C25 C24 P1 120.6(2)
C29 C24 P1 120.2(2)
C26 C25 C24 120.1(3)
C26 C25 H25 120.0
C24 C25 H25 120.0
C27 C26 C25 120.6(4)
C27 C26 H26 119.7
C25 C26 H26 119.7
C26 C27 C28 119.9(3)
C26 C27 H27 120.0
C28 C27 H27 120.0
C27 C28 C29 120.6(3)
C27 C28 H28 119.7
C29 C28 H28 119.7
C28 C29 C24 119.8(3)
C28 C29 H29 120.1
C24 C29 H29 120.1
C34 C30 C31 108.1(3)
C34 C30 Ru1 72.06(17)
C31 C30 Ru1 70.21(16)
C34 C30 H30 125.9
C31 C30 H30 125.9
Ru1 C30 H30 125.9
C30 C31 C32 107.3(3)
C30 C31 Ru1 72.86(17)
C32 C31 Ru1 71.98(16)
C30 C31 H31 126.1
C32 C31 H31 126.1
Ru1 C31 H31 126.1
C33 C32 C31 108.6(3)
C33 C32 Ru1 72.61(17)
C31 C32 Ru1 70.77(16)
C33 C32 H32 125.6
C31 C32 H32 125.6
Ru1 C32 H32 125.6
C32 C33 C34 107.6(3)
C32 C33 Ru1 71.13(16)
C34 C33 Ru1 71.73(17)
C32 C33 H33 126.1
C34 C33 H33 126.1
Ru1 C33 H33 126.1
C30 C34 C33 108.3(3)
C30 C34 Ru1 71.74(17)
C33 C34 Ru1 71.44(16)
C30 C34 H34 125.8
C33 C34 H34 125.8
Ru1 C34 H34 125.8
C24 P1 C18 102.49(12)
C24 P1 C12 104.00(12)
C18 P1 C12 100.28(11)
C24 P1 Ru1 115.50(8)
C18 P1 Ru1 115.98(8)
C12 P1 Ru1 116.43(8)
F2 P2 F4 90.68(18)
F2 P2 F6 92.22(18)
F4 P2 F6 177.05(19)
F2 P2 F3 90.56(15)
F4 P2 F3 91.95(14)
F6 P2 F3 88.54(12)
F2 P2 F5 89.40(14)
F4 P2 F5 89.57(16)
F6 P2 F5 89.94(14)
F3 P2 F5 178.48(15)
F2 P2 F1 178.76(15)
F4 P2 F1 88.77(18)
F6 P2 F1 88.32(18)
F3 P2 F1 90.57(16)
F5 P2 F1 89.48(15)

loop_
_geom_bond_atom_site_label_1
_geom_bond_atom_site_label_2
_geom_bond_distance
Ru1 C2 2.038(3)
Ru1 C31 2.212(3)
Ru1 C6 2.226(3)
Ru1 C32 2.228(3)
Ru1 C30 2.247(3)
Ru1 C33 2.247(3)
Ru1 C5 2.250(3)
Ru1 C34 2.251(3)
Ru1 P1 2.3168(6)
C1 C3 1.333(5)
C1 N1 1.384(4)
C1 H1 0.9500
N1 C2 1.356(3)
N1 C4 1.448(4)
N2 C2 1.359(4)
N2 C3 1.390(4)
N2 C8 1.456(4)
C3 H3 0.9500
C4 C5 1.522(4)
C4 H4A 0.9900
C4 H4B 0.9900
C5 C6 1.395(4)
C5 C7 1.519(4)
C6 H6A 0.9900
C6 H6B 0.9900
C7 H7A 0.9800
C7 H7B 0.9800
C7 H7C 0.9800
C8 C9 1.496(5)
C8 H8A 0.9900
C8 H8B 0.9900
C9 C10 1.321(6)
C9 C11 1.499(6)
C10 H10A 0.9500
C10 H10B 0.9500
C11 H11A 0.9800
C11 H11B 0.9800
C11 H11C 0.9800
C12 C17 1.392(4)
C12 C13 1.396(4)
C12 P1 1.838(3)
C13 C14 1.383(4)
C13 H13 0.9500
C14 C15 1.383(5)
C14 H14 0.9500
C15 C16 1.378(5)
C15 H15 0.9500
C16 C17 1.390(4)
C16 H16 0.9500
C17 H17 0.9500
C18 C19 1.394(3)
C18 C23 1.395(3)
C18 P1 1.837(2)
C19 C20 1.393(4)
C19 H19 0.9500
C20 C21 1.378(4)
C20 H20 0.9500
C21 C22 1.390(4)
C21 H21 0.9500
C22 C23 1.384(4)
C22 H22 0.9500
C23 H23 0.9500
C24 C25 1.392(4)
C24 C29 1.402(4)
C24 P1 1.830(2)
C25 C26 1.391(4)
C25 H25 0.9500
C26 C27 1.374(6)
C26 H26 0.9500
C27 C28 1.376(6)
C27 H27 0.9500
C28 C29 1.388(4)
C28 H28 0.9500
C29 H29 0.9500
C30 C34 1.397(5)
C30 C31 1.413(4)
C30 H30 1.0000
C31 C32 1.419(5)
C31 H31 1.0000
C32 C33 1.393(5)
C32 H32 1.0000
C33 C34 1.421(5)
C33 H33 1.0000
C34 H34 1.0000
P2 F2 1.568(3)
P2 F4 1.572(3)
P2 F6 1.580(2)
P2 F3 1.586(2)
P2 F5 1.589(2)
P2 F1 1.599(3)

loop_
_geom_torsion_atom_site_label_1
_geom_torsion_atom_site_label_2
_geom_torsion_atom_site_label_3
_geom_torsion_atom_site_label_4
_geom_torsion
C3 C1 N1 C2 -1.4(4)
C3 C1 N1 C4 -170.4(3)
C1 N1 C2 N2 1.4(3)
C4 N1 C2 N2 171.8(2)
C1 N1 C2 Ru1 180.00(19)
C4 N1 C2 Ru1 -9.6(3)
C3 N2 C2 N1 -0.9(3)
C8 N2 C2 N1 -178.0(3)
C3 N2 C2 Ru1 -179.1(2)
C8 N2 C2 Ru1 3.8(4)
N1 C1 C3 N2 0.8(4)
C2 N2 C3 C1 0.1(4)
C8 N2 C3 C1 177.3(3)
C2 N1 C4 C5 27.5(3)
C1 N1 C4 C5 -164.1(3)
N1 C4 C5 C6 -108.9(3)
N1 C4 C5 C7 99.8(3)
N1 C4 C5 Ru1 -30.6(3)
C7 C5 C6 Ru1 -109.4(3)
C4 C5 C6 Ru1 101.7(2)
C2 N2 C8 C9 -99.9(3)
C3 N2 C8 C9 83.4(4)
N2 C8 C9 C10 -1.2(5)
N2 C8 C9 C11 177.2(3)
C17 C12 C13 C14 0.8(4)
P1 C12 C13 C14 -179.6(2)
C12 C13 C14 C15 0.4(4)
C13 C14 C15 C16 -1.0(5)
C14 C15 C16 C17 0.2(5)
C15 C16 C17 C12 1.0(5)
C13 C12 C17 C16 -1.5(4)
P1 C12 C17 C16 178.9(2)
C23 C18 C19 C20 -1.0(4)
P1 C18 C19 C20 176.0(2)
C18 C19 C20 C21 0.3(4)
C19 C20 C21 C22 0.3(4)
C20 C21 C22 C23 0.0(4)
C21 C22 C23 C18 -0.8(4)
C19 C18 C23 C22 1.3(4)
P1 C18 C23 C22 -175.7(2)
C29 C24 C25 C26 -1.9(4)
P1 C24 C25 C26 172.0(2)
C24 C25 C26 C27 0.8(5)
C25 C26 C27 C28 0.8(5)
C26 C27 C28 C29 -1.3(5)
C27 C28 C29 C24 0.2(4)
C25 C24 C29 C28 1.4(4)
P1 C24 C29 C28 -172.5(2)
C34 C30 C31 C32 -1.7(3)
Ru1 C30 C31 C32 -64.18(19)
C34 C30 C31 Ru1 62.5(2)
C30 C31 C32 C33 1.6(3)
Ru1 C31 C32 C33 -63.1(2)
C30 C31 C32 Ru1 64.77(19)
C31 C32 C33 C34 -0.9(3)
Ru1 C32 C33 C34 -62.9(2)
C31 C32 C33 Ru1 61.97(19)
C31 C30 C34 C33 1.1(3)
Ru1 C30 C34 C33 62.4(2)
C31 C30 C34 Ru1 -61.30(19)
C32 C33 C34 C30 -0.1(3)
Ru1 C33 C34 C30 -62.6(2)
C32 C33 C34 Ru1 62.50(19)
C25 C24 P1 C18 19.2(2)
C29 C24 P1 C18 -167.0(2)
C25 C24 P1 C12 123.3(2)
C29 C24 P1 C12 -62.9(2)
C25 C24 P1 Ru1 -107.9(2)
C29 C24 P1 Ru1 66.0(2)
C19 C18 P1 C24 -106.0(2)
C23 C18 P1 C24 71.0(2)
C19 C18 P1 C12 147.0(2)
C23 C18 P1 C12 -36.0(2)
C19 C18 P1 Ru1 20.8(2)
C23 C18 P1 Ru1 -162.28(17)
C17 C12 P1 C24 8.7(2)
C13 C12 P1 C24 -170.8(2)
C17 C12 P1 C18 114.5(2)
C13 C12 P1 C18 -65.1(2)
C17 C12 P1 Ru1 -119.6(2)
C13 C12 P1 Ru1 60.9(2)
